data_4061645
loop_
_publ_author_name
'Haixia Deng, Zhengkun Yu, Jinhua Dong, Sizhong Wu'

_publ_section_title
;
2,6-Bis(3,5-dimethylpyrazol-1-yl)pyridine: A Useful Pseudo
N3 Ligand in Efficient
Ruthenium(II)-Catalyzed Transfer Hydrogenation of Ketones
;
_journal_name_full Organometallics
_journal_paper_doi 10.1021/om050467o
_journal_year 2005
_chemical_formula_sum 'C34 H34 Cl4 N5 P Ru'
_chemical_formula_weight 786.50
_space_group_IT_number 14
_symmetry_cell_setting monoclinic
_symmetry_space_group_name_Hall '-P 2ybc'
_symmetry_space_group_name_H-M 'P 1 21/c 1'
_cell_angle_alpha 90.00
_cell_angle_beta 93.152(2)
_cell_angle_gamma 90.00
_cell_formula_units_Z 4
_cell_length_a 11.7563(9)
_cell_length_b 17.1373(14)
_cell_length_c 17.3475(13)
_cell_measurement_temperature 293(2)
_cell_volume 3489.7(5)
_diffrn_ambient_temperature 293(2)
_exptl_crystal_density_diffrn 1.497
_cod_depositor_comments
;
The following automatic conversions were performed:
'_symmetry_cell_setting' value 'Monoclinic' changed to 'monoclinic'
according to '/home/saulius/struct/CIF-dictionaries/cif_core.dic'
dictionary named 'cif_core.dic' version 2.4.1 from 2010-06-29.

Automatic conversion script
Id: cif_fix_enum 1527 2010-12-29 10:47:43Z saulius 
;
_cod_original_sg_symbol_H-M 'P 21/c'
_cod_database_code 4061645

loop_
_symmetry_equiv_pos_as_xyz
'x, y, z'
'-x, y+1/2, -z+1/2'
'-x, -y, -z'
'x, -y-1/2, z-1/2'

loop_
_atom_site_label
_atom_site_type_symbol
_atom_site_fract_x
_atom_site_fract_y
_atom_site_fract_z
_atom_site_U_iso_or_equiv
_atom_site_adp_type
_atom_site_occupancy
_atom_site_symmetry_multiplicity
_atom_site_calc_flag
_atom_site_refinement_flags
_atom_site_disorder_assembly
_atom_site_disorder_group
Ru Ru 0.17244(4) 0.10050(2) 0.81302(2) 0.03091(12) Uani 1 1 d . . .
Cl1 Cl 0.18497(12) 0.22016(7) 0.73619(7) 0.0464(4) Uani 1 1 d . . .
Cl2 Cl -0.03488(11) 0.11888(7) 0.82478(7) 0.0450(3) Uani 1 1 d . . .
Cl3 Cl 0.2239(2) 0.84163(17) 0.41722(16) 0.1734(11) Uani 1 1 d . . .
Cl4 Cl 0.2434(3) 0.99465(19) 0.35315(18) 0.2027(14) Uani 1 1 d . . .
P1 P 0.36146(12) 0.07938(7) 0.79414(7) 0.0370(3) Uani 1 1 d . . .
N1 N 0.1537(3) 0.0057(2) 0.8738(2) 0.0311(10) Uani 1 1 d . . .
N2 N 0.1886(3) 0.1448(2) 0.9246(2) 0.0366(10) Uani 1 1 d . . .
N3 N 0.1809(3) 0.0848(2) 0.9790(2) 0.0380(10) Uani 1 1 d . . .
N4 N 0.1272(3) 0.0220(2) 0.7275(2) 0.0354(10) Uani 1 1 d . . .
N5 N 0.1226(3) -0.0546(2) 0.7564(2) 0.0365(10) Uani 1 1 d . . .
C1 C 0.1562(4) 0.0100(3) 0.9505(3) 0.0364(13) Uani 1 1 d . . .
C2 C 0.1363(5) -0.0555(3) 0.9951(3) 0.0523(16) Uani 1 1 d . . .
H2 H 0.1373 -0.0526 1.0487 0.063 Uiso 1 1 calc R . .
C3 C 0.1153(5) -0.1239(3) 0.9575(3) 0.0640(18) Uani 1 1 d . . .
H3 H 0.1039 -0.1686 0.9864 0.077 Uiso 1 1 calc R . .
C4 C 0.1102(5) -0.1295(3) 0.8782(3) 0.0551(16) Uani 1 1 d . . .
H4 H 0.0944 -0.1766 0.8534 0.066 Uiso 1 1 calc R . .
C5 C 0.1296(4) -0.0624(3) 0.8373(3) 0.0384(13) Uani 1 1 d . . .
C6 C 0.1887(4) 0.2108(3) 0.9653(3) 0.0369(13) Uani 1 1 d . . .
C7 C 0.1878(4) 0.1944(3) 1.0437(3) 0.0490(15) Uani 1 1 d . . .
H7 H 0.1902 0.2311 1.0833 0.059 Uiso 1 1 calc R . .
C8 C 0.1826(4) 0.1165(3) 1.0527(3) 0.0452(14) Uani 1 1 d . . .
C9 C 0.1888(4) 0.2888(3) 0.9272(3) 0.0498(15) Uani 1 1 d . . .
H9A H 0.1699 0.2829 0.8730 0.075 Uiso 1 1 calc R . .
H9B H 0.2631 0.3119 0.9346 0.075 Uiso 1 1 calc R . .
H9C H 0.1336 0.3219 0.9496 0.075 Uiso 1 1 calc R . .
C10 C 0.1818(5) 0.0693(3) 1.1255(3) 0.0693(19) Uani 1 1 d . . .
H10A H 0.1842 0.1037 1.1693 0.104 Uiso 1 1 calc R . .
H10B H 0.2471 0.0356 1.1289 0.104 Uiso 1 1 calc R . .
H10C H 0.1136 0.0384 1.1250 0.104 Uiso 1 1 calc R . .
C11 C 0.0930(4) -0.1062(3) 0.6981(3) 0.0446(13) Uani 1 1 d . . .
C12 C 0.0791(5) -0.0627(3) 0.6329(3) 0.0536(15) Uani 1 1 d . . .
H12 H 0.0600 -0.0816 0.5837 0.064 Uiso 1 1 calc R . .
C13 C 0.0987(4) 0.0163(3) 0.6527(3) 0.0424(13) Uani 1 1 d . . .
C14 C 0.0923(5) 0.0849(3) 0.5999(3) 0.0602(17) Uani 1 1 d . . .
H14A H 0.0372 0.1213 0.6172 0.090 Uiso 1 1 calc R . .
H14B H 0.0701 0.0679 0.5485 0.090 Uiso 1 1 calc R . .
H14C H 0.1656 0.1096 0.6000 0.090 Uiso 1 1 calc R . .
C15 C 0.0857(5) -0.1912(3) 0.7077(3) 0.0642(18) Uani 1 1 d . . .
H15A H 0.1526 -0.2096 0.7362 0.096 Uiso 1 1 calc R . .
H15B H 0.0801 -0.2157 0.6579 0.096 Uiso 1 1 calc R . .
H15C H 0.0195 -0.2037 0.7353 0.096 Uiso 1 1 calc R . .
C16 C 0.4238(4) -0.0116(3) 0.8336(3) 0.0421(13) Uani 1 1 d . . .
C17 C 0.4117(5) -0.0253(3) 0.9120(3) 0.0587(16) Uani 1 1 d . . .
H17 H 0.3734 0.0107 0.9413 0.070 Uiso 1 1 calc R . .
C18 C 0.4570(6) -0.0929(4) 0.9467(4) 0.079(2) Uani 1 1 d . . .
H18 H 0.4468 -0.1022 0.9987 0.095 Uiso 1 1 calc R . .
C19 C 0.5154(7) -0.1447(4) 0.9058(5) 0.090(2) Uani 1 1 d . . .
H19 H 0.5447 -0.1896 0.9297 0.109 Uiso 1 1 calc R . .
C20 C 0.5316(7) -0.1321(4) 0.8306(5) 0.099(3) Uani 1 1 d . . .
H20 H 0.5731 -0.1676 0.8029 0.119 Uiso 1 1 calc R . .
C21 C 0.4860(5) -0.0659(3) 0.7945(3) 0.0704(19) Uani 1 1 d . . .
H21 H 0.4977 -0.0577 0.7425 0.085 Uiso 1 1 calc R . .
C22 C 0.3892(4) 0.0740(3) 0.6912(3) 0.0390(13) Uani 1 1 d . . .
C23 C 0.3565(4) 0.0080(3) 0.6486(3) 0.0462(14) Uani 1 1 d . . .
H23 H 0.3276 -0.0350 0.6738 0.055 Uiso 1 1 calc R . .
C24 C 0.3661(5) 0.0051(3) 0.5703(3) 0.0572(16) Uani 1 1 d . . .
H24 H 0.3430 -0.0391 0.5426 0.069 Uiso 1 1 calc R . .
C25 C 0.4106(5) 0.0688(3) 0.5328(3) 0.0599(17) Uani 1 1 d . . .
H25 H 0.4180 0.0673 0.4797 0.072 Uiso 1 1 calc R . .
C26 C 0.4437(5) 0.1341(3) 0.5742(3) 0.0564(17) Uani 1 1 d . . .
H26 H 0.4732 0.1769 0.5491 0.068 Uiso 1 1 calc R . .
C27 C 0.4333(5) 0.1362(3) 0.6519(3) 0.0499(15) Uani 1 1 d . . .
H27 H 0.4565 0.1806 0.6793 0.060 Uiso 1 1 calc R . .
C28 C 0.4695(5) 0.1500(3) 0.8295(3) 0.0384(13) Uani 1 1 d . . .
C29 C 0.5849(5) 0.1309(3) 0.8355(3) 0.0522(15) Uani 1 1 d . . .
H29 H 0.6077 0.0810 0.8221 0.063 Uiso 1 1 calc R . .
C30 C 0.6657(5) 0.1845(4) 0.8609(3) 0.0660(18) Uani 1 1 d . . .
H30 H 0.7423 0.1705 0.8646 0.079 Uiso 1 1 calc R . .
C31 C 0.6335(5) 0.2584(4) 0.8809(3) 0.0667(18) Uani 1 1 d . . .
H31 H 0.6880 0.2943 0.8989 0.080 Uiso 1 1 calc R . .
C32 C 0.5219(6) 0.2792(3) 0.8742(3) 0.0667(19) Uani 1 1 d . . .
H32 H 0.5005 0.3298 0.8862 0.080 Uiso 1 1 calc R . .
C33 C 0.4393(5) 0.2252(3) 0.8495(3) 0.0564(16) Uani 1 1 d . . .
H33 H 0.3629 0.2397 0.8464 0.068 Uiso 1 1 calc R . .
C34 C 0.2333(7) 0.8968(7) 0.3367(4) 0.160(4) Uani 1 1 d . . .
H34A H 0.1667 0.8870 0.3026 0.192 Uiso 1 1 calc R . .
H34B H 0.2996 0.8802 0.3101 0.192 Uiso 1 1 calc R . .

loop_
_atom_site_aniso_label
_atom_site_aniso_U_11
_atom_site_aniso_U_22
_atom_site_aniso_U_33
_atom_site_aniso_U_23
_atom_site_aniso_U_13
_atom_site_aniso_U_12
Ru 0.0398(3) 0.0249(2) 0.0284(2) 0.00126(19) 0.00517(18) 0.0000(2)
Cl1 0.0631(10) 0.0361(8) 0.0405(8) 0.0067(6) 0.0079(7) 0.0002(7)
Cl2 0.0446(9) 0.0394(8) 0.0516(8) 0.0086(6) 0.0087(7) 0.0064(6)
Cl3 0.152(3) 0.205(3) 0.158(2) 0.016(2) -0.035(2) -0.034(2)
Cl4 0.229(4) 0.173(3) 0.196(3) -0.032(2) -0.069(3) -0.007(3)
P1 0.0429(9) 0.0305(8) 0.0380(8) 0.0006(6) 0.0057(7) -0.0002(6)
N1 0.037(3) 0.028(2) 0.028(2) 0.0045(18) 0.001(2) 0.0025(18)
N2 0.043(3) 0.039(3) 0.028(2) 0.0024(19) 0.002(2) 0.003(2)
N3 0.043(3) 0.041(3) 0.030(2) 0.004(2) 0.004(2) 0.005(2)
N4 0.041(3) 0.030(2) 0.035(2) -0.0004(19) 0.004(2) -0.0028(19)
N5 0.039(3) 0.032(2) 0.039(3) 0.001(2) 0.008(2) -0.004(2)
C1 0.037(3) 0.030(3) 0.042(3) 0.008(2) 0.005(3) 0.007(2)
C2 0.067(4) 0.048(4) 0.043(3) 0.014(3) 0.013(3) 0.002(3)
C3 0.082(5) 0.039(4) 0.072(4) 0.024(3) 0.016(4) 0.001(3)
C4 0.073(5) 0.038(3) 0.056(4) 0.000(3) 0.014(4) -0.012(3)
C5 0.036(3) 0.037(3) 0.043(3) 0.004(3) 0.011(3) 0.004(2)
C6 0.040(3) 0.042(3) 0.029(3) -0.009(2) 0.002(3) 0.003(3)
C7 0.056(4) 0.055(4) 0.036(3) -0.015(3) -0.002(3) 0.006(3)
C8 0.049(4) 0.053(4) 0.034(3) 0.002(3) 0.006(3) 0.005(3)
C9 0.058(4) 0.041(3) 0.050(3) -0.012(3) 0.001(3) 0.006(3)
C10 0.098(6) 0.073(4) 0.037(3) 0.003(3) -0.001(3) 0.000(4)
C11 0.044(4) 0.034(3) 0.056(4) -0.012(3) 0.008(3) -0.012(3)
C12 0.061(4) 0.052(4) 0.047(3) -0.015(3) -0.004(3) -0.010(3)
C13 0.042(4) 0.045(3) 0.040(3) -0.007(3) 0.000(3) -0.001(3)
C14 0.083(5) 0.065(4) 0.032(3) 0.005(3) 0.003(3) -0.008(3)
C15 0.072(5) 0.041(4) 0.079(4) -0.020(3) 0.006(4) -0.015(3)
C16 0.037(3) 0.041(3) 0.047(3) 0.003(3) 0.000(3) -0.004(3)
C17 0.038(4) 0.082(5) 0.056(4) 0.014(3) 0.004(3) 0.002(3)
C18 0.083(6) 0.084(5) 0.071(5) 0.036(4) 0.003(4) -0.001(4)
C19 0.110(7) 0.050(5) 0.108(6) 0.026(5) -0.026(6) 0.005(4)
C20 0.137(8) 0.044(4) 0.114(6) -0.003(4) -0.019(6) 0.036(4)
C21 0.097(6) 0.050(4) 0.063(4) -0.008(3) -0.007(4) 0.011(4)
C22 0.036(3) 0.039(3) 0.043(3) 0.000(3) 0.010(3) 0.007(2)
C23 0.053(4) 0.039(3) 0.047(3) -0.005(3) 0.009(3) -0.001(3)
C24 0.063(5) 0.061(4) 0.049(4) -0.019(3) 0.011(3) 0.002(3)
C25 0.069(5) 0.071(4) 0.040(3) -0.003(3) 0.011(3) 0.017(4)
C26 0.082(5) 0.044(3) 0.045(4) 0.007(3) 0.021(3) 0.013(3)
C27 0.069(4) 0.043(3) 0.039(3) -0.001(3) 0.012(3) 0.000(3)
C28 0.048(4) 0.037(3) 0.031(3) -0.003(2) 0.006(3) -0.003(3)
C29 0.052(4) 0.046(4) 0.058(4) 0.003(3) -0.001(3) 0.005(3)
C30 0.038(4) 0.071(5) 0.088(5) 0.007(4) -0.003(4) -0.010(3)
C31 0.051(5) 0.084(5) 0.065(4) -0.006(4) 0.008(4) -0.023(4)
C32 0.066(5) 0.059(4) 0.077(5) -0.024(3) 0.017(4) -0.014(4)
C33 0.051(4) 0.052(4) 0.066(4) -0.011(3) 0.005(3) -0.004(3)
C34 0.121(8) 0.305(14) 0.051(5) -0.041(8) -0.012(5) 0.023(9)

loop_
_geom_bond_atom_site_label_1
_geom_bond_atom_site_label_2
_geom_bond_distance
_geom_bond_site_symmetry_2
_geom_bond_publ_flag
Ru N1 1.955(3) . ?
Ru N4 2.051(4) . ?
Ru N2 2.078(4) . ?
Ru P1 2.2927(14) . ?
Ru Cl1 2.4546(12) . ?
Ru Cl2 2.4771(13) . ?
Cl3 C34 1.695(9) . ?
Cl4 C34 1.704(10) . ?
P1 C22 1.835(5) . ?
P1 C28 1.836(5) . ?
P1 C16 1.839(5) . ?
N1 C1 1.331(5) . ?
N1 C5 1.352(5) . ?
N2 C6 1.333(5) . ?
N2 N3 1.402(4) . ?
N3 C8 1.388(5) . ?
N3 C1 1.399(5) . ?
N4 C13 1.325(5) . ?
N4 N5 1.407(4) . ?
N5 C11 1.374(5) . ?
N5 C5 1.409(5) . ?
C1 C2 1.390(6) . ?
C2 C3 1.356(6) . ?
C2 H2 0.9300 . ?
C3 C4 1.377(7) . ?
C3 H3 0.9300 . ?
C4 C5 1.376(6) . ?
C4 H4 0.9300 . ?
C6 C7 1.390(6) . ?
C6 C9 1.491(6) . ?
C7 C8 1.346(6) . ?
C7 H7 0.9300 . ?
C8 C10 1.500(6) . ?
C9 H9A 0.9600 . ?
C9 H9B 0.9600 . ?
C9 H9C 0.9600 . ?
C10 H10A 0.9600 . ?
C10 H10B 0.9600 . ?
C10 H10C 0.9600 . ?
C11 C12 1.356(6) . ?
C11 C15 1.469(6) . ?
C12 C13 1.412(6) . ?
C12 H12 0.9300 . ?
C13 C14 1.490(6) . ?
C14 H14A 0.9600 . ?
C14 H14B 0.9600 . ?
C14 H14C 0.9600 . ?
C15 H15A 0.9600 . ?
C15 H15B 0.9600 . ?
C15 H15C 0.9600 . ?
C16 C21 1.384(7) . ?
C16 C17 1.395(6) . ?
C17 C18 1.398(7) . ?
C17 H17 0.9300 . ?
C18 C19 1.349(8) . ?
C18 H18 0.9300 . ?
C19 C20 1.345(8) . ?
C19 H19 0.9300 . ?
C20 C21 1.390(7) . ?
C20 H20 0.9300 . ?
C21 H21 0.9300 . ?
C22 C27 1.381(6) . ?
C22 C23 1.395(6) . ?
C23 C24 1.369(6) . ?
C23 H23 0.9300 . ?
C24 C25 1.388(7) . ?
C24 H24 0.9300 . ?
C25 C26 1.375(7) . ?
C25 H25 0.9300 . ?
C26 C27 1.361(6) . ?
C26 H26 0.9300 . ?
C27 H27 0.9300 . ?
C28 C33 1.385(6) . ?
C28 C29 1.394(7) . ?
C29 C30 1.376(7) . ?
C29 H29 0.9300 . ?
C30 C31 1.373(7) . ?
C30 H30 0.9300 . ?
C31 C32 1.358(7) . ?
C31 H31 0.9300 . ?
C32 C33 1.391(7) . ?
C32 H32 0.9300 . ?
C33 H33 0.9300 . ?
C34 H34A 0.9700 . ?
C34 H34B 0.9700 . ?
